data_9016586
loop_
_publ_author_name
'Grice, J. D.'
'Ercit, T. S.'

_publ_section_title
;
 Ordering of Fe and Mg in the tourmaline crystal structure: The correct formula
 Sample: Shorl 49356
;
_journal_name_full 'Neues Jahrbuch fur Mineralogie, Abhandlungen'
_journal_page_first 245
_journal_page_last 266
_journal_volume 165
_journal_year 1993
_chemical_compound_source 'York River, Hastings Co., Ontario, Canada'
_chemical_formula_sum 'Al6.24 B3.09 F0.19 Fe1.939 H3.41 Li0.021 Mg0.7 Na0.96 O30.81 Si5.802 Ti0.208'
_chemical_name_mineral Shorl
_space_group_IT_number 160
_symmetry_space_group_name_Hall 'R 3 -2"'
_symmetry_space_group_name_H-M 'R 3 m :H'
_cell_angle_alpha 90
_cell_angle_beta 90
_cell_angle_gamma 120
_cell_formula_units_Z 3
_cell_length_a 15.990
_cell_length_b 15.990
_cell_length_c 7.195
_cell_volume 1593.156
_database_code_amcsd 0018785
_exptl_crystal_density_diffrn 3.196
_cod_original_sg_symbol_H-M 'R 3 m'
_cod_original_formula_sum 'Na.96 Fe1.939 Al6.24 Mg.7 Li.021 Ti.208 Si5.802 B3.09 O30.81 F.19 H3.41'
_cod_database_code 9016586

loop_
_space_group_symop_operation_xyz
x,y,z
2/3+x,1/3+y,1/3+z
1/3+x,2/3+y,2/3+z
x,x-y,z
2/3+x,1/3+x-y,1/3+z
1/3+x,2/3+x-y,2/3+z
-y,-x,z
2/3-y,1/3-x,1/3+z
1/3-y,2/3-x,2/3+z
-x+y,y,z
2/3-x+y,1/3+y,1/3+z
1/3-x+y,2/3+y,2/3+z
-y,x-y,z
2/3-y,1/3+x-y,1/3+z
1/3-y,2/3+x-y,2/3+z
-x+y,-x,z
2/3-x+y,1/3-x,1/3+z
1/3-x+y,2/3-x,2/3+z

loop_
_atom_site_label
_atom_site_fract_x
_atom_site_fract_y
_atom_site_fract_z
_atom_site_occupancy
_atom_site_U_iso_or_equiv
_atom_site_type_symbol
_atom_site_attached_hydrogens
NaX 0.00000 0.00000 0.23070 0.96000 0.03010 Na 0
Fe2Y 0.12374 0.06187 0.63260 0.63300 0.00810 Fe 0
AlY 0.12374 0.06187 0.63260 0.21000 0.00810 Al 0
MgY 0.12374 0.06187 0.63260 0.15000 0.00810 Mg 0
LiY 0.12374 0.06187 0.63260 0.00700 0.00810 Li 0
AlZ 0.29846 0.26179 0.61110 0.93500 0.00480 Al 0
Fe2Z 0.29846 0.26179 0.61110 0.00670 0.00480 Fe 0
MgZ 0.29846 0.26179 0.61110 0.04160 0.00480 Mg 0
TiZ 0.29846 0.26179 0.61110 0.01670 0.00480 Ti 0
SiT 0.19184 0.18998 0.00000 0.96700 0.00480 Si 0
BT 0.19184 0.18998 0.00000 0.01500 0.00480 B 0
TiT 0.19184 0.18998 0.00000 0.01800 0.00480 Ti 0
B 0.11020 0.22040 0.45420 1.00000 0.00720 B 0
O-H1 0.00000 0.00000 0.77840 0.41000 0.02460 O 1
F1 0.00000 0.00000 0.77840 0.19000 0.02460 F 0
O1 0.00000 0.00000 0.77840 0.40000 0.02460 O 0
O2 0.06152 0.12304 0.48360 1.00000 0.01170 O 0
O3 0.26740 0.13370 0.51140 1.00000 0.01310 O 0
O4 0.09285 0.18570 0.06860 1.00000 0.00970 O 0
O5 0.18510 0.09255 0.09060 1.00000 0.00950 O 0
O6 0.19710 0.18710 0.77620 1.00000 0.00850 O 0
O7 0.28510 0.28520 0.07880 1.00000 0.00850 O 0
O8 0.20950 0.27010 0.44120 1.00000 0.00950 O 0
H3 0.26000 0.13000 0.41500 1.00000 0.01000 H 0

loop_
_cod_changelog_entry_id
_cod_changelog_entry_author
_cod_changelog_entry_date
_cod_changelog_entry_text
1
;cod-tools version 3.8.0
Id: cif_guess_AMCSD_atom_types 9581 2023-05-17 12:35:41Z saulius
;
2023-05-21T08:54:58+03:00
;Derived atom types and hydrogen counts
from atom names that follow the AMCSD naming convention
(Wat == water, O-H == hydroxyl).
;

loop_
_cod_related_entry_id
_cod_related_entry_database
_cod_related_entry_code
1 AMCSD 0018785
